data_4033063
loop_
_publ_author_name
'Cheng, Guolin'
'Xue, Lulu'
'Weng, Yunxiang'
'Cui, Xiuling'

_publ_section_title
;
 Transition-Metal-Free Cascade Approach toward
 2-Alkoxy/2-Sulfenylpyridines and Dihydrofuro[2,3-b]pyridines by Trapping
 In Situ Generated 1,4-Oxazepine.
;
_journal_issue 18
_journal_name_full 'The Journal of organic chemistry'
_journal_page_first 9515
_journal_page_last 9524
_journal_paper_doi 10.1021/acs.joc.7b01541
_journal_volume 82
_journal_year 2017
_chemical_formula_moiety 'C19 H19 N O2'
_chemical_formula_sum 'C19 H19 N O2'
_chemical_formula_weight 293.35
_chemical_name_systematic
;
 ? 
;
_space_group_crystal_system triclinic
_space_group_IT_number 2
_space_group_name_Hall '-P 1'
_space_group_name_H-M_alt 'P -1'
_symmetry_space_group_name_Hall '-P 1'
_symmetry_space_group_name_H-M 'P -1'
_atom_sites_solution_hydrogens geom
_atom_sites_solution_primary direct
_atom_sites_solution_secondary difmap
_audit_creation_date 2014-02-28
_audit_creation_method
;
Olex2 1.2
(compiled 2013.12.10 svn.r2850 for OlexSys, GUI svn.r4736)
;
_cell_angle_alpha 96.230(6)
_cell_angle_beta 112.790(7)
_cell_angle_gamma 112.251(6)
_cell_formula_units_Z 2
_cell_length_a 8.8975(6)
_cell_length_b 9.7369(5)
_cell_length_c 10.9960(9)
_cell_measurement_reflns_used 2877
_cell_measurement_temperature 291(2)
_cell_measurement_theta_max 71.5010
_cell_measurement_theta_min 4.5450
_cell_volume 775.65(12)
_computing_cell_refinement
;
CrysAlisPro, Agilent Technologies,
Version 1.171.36.28 (release 01-02-2013 CrysAlis171 .NET)
(compiled Feb  1 2013,16:14:44)
;
_computing_data_collection
;
CrysAlisPro, Agilent Technologies,
Version 1.171.36.28 (release 01-02-2013 CrysAlis171 .NET)
(compiled Feb  1 2013,16:14:44)
;
_computing_data_reduction
;
CrysAlisPro, Agilent Technologies,
Version 1.171.36.28 (release 01-02-2013 CrysAlis171 .NET)
(compiled Feb  1 2013,16:14:44)
;
_computing_molecular_graphics 'Olex2 (Dolomanov et al., 2009)'
_computing_publication_material 'Olex2 (Dolomanov et al., 2009)'
_computing_structure_refinement 'ShelXL (Sheldrick, 2008)'
_computing_structure_solution 'ShelXS (Sheldrick, 2008)'
_diffrn_ambient_temperature 291.15
_diffrn_detector_area_resol_mean 16.2312
_diffrn_measured_fraction_theta_full 0.995
_diffrn_measured_fraction_theta_max 0.995
_diffrn_measurement_device_type 'Xcalibur, Eos, Gemini'
_diffrn_measurement_method '\w scans'
_diffrn_orient_matrix_UB_11 0.1064313000
_diffrn_orient_matrix_UB_12 0.0818412000
_diffrn_orient_matrix_UB_13 0.1569253000
_diffrn_orient_matrix_UB_21 0.1826290000
_diffrn_orient_matrix_UB_22 0.0449840000
_diffrn_orient_matrix_UB_23 -0.0051658000
_diffrn_orient_matrix_UB_31 0.0029854000
_diffrn_orient_matrix_UB_32 0.1528771000
_diffrn_orient_matrix_UB_33 -0.0266702000
_diffrn_radiation_monochromator graphite
_diffrn_radiation_type CuK\a
_diffrn_radiation_wavelength 1.54184
_diffrn_reflns_av_R_equivalents 0.0169
_diffrn_reflns_av_unetI/netI 0.0228
_diffrn_reflns_limit_h_max 10
_diffrn_reflns_limit_h_min -10
_diffrn_reflns_limit_k_max 11
_diffrn_reflns_limit_k_min -8
_diffrn_reflns_limit_l_max 13
_diffrn_reflns_limit_l_min -13
_diffrn_reflns_number 5611
_diffrn_reflns_theta_full 67.07
_diffrn_reflns_theta_max 67.07
_diffrn_reflns_theta_min 5.14
_diffrn_source 'Enhance (Cu) X-ray Source'
_exptl_absorpt_coefficient_mu 0.645
_exptl_absorpt_correction_T_max 1.00000
_exptl_absorpt_correction_T_min 0.95064
_exptl_absorpt_correction_type multi-scan
_exptl_absorpt_process_details
;
CrysAlisPro, Agilent Technologies,
Version 1.171.36.28 (release 01-02-2013 CrysAlis171 .NET)
(compiled Feb  1 2013,16:14:44)
Empirical absorption correction using spherical harmonics,
 implemented in SCALE3 ABSPACK scaling algorithm.
;
_exptl_crystal_colour
;
;
_exptl_crystal_density_diffrn 1.256
_exptl_crystal_density_method 'not measured'
_exptl_crystal_description
;
;
_exptl_crystal_F_000 312
_exptl_crystal_size_max 0.3
_exptl_crystal_size_mid 0.26
_exptl_crystal_size_min 0.24
_refine_diff_density_max 0.194
_refine_diff_density_min -0.165
_refine_diff_density_rms 0.031
_refine_ls_extinction_coef 0.0080(10)
_refine_ls_extinction_expression Fc^*^=kFc[1+0.001xFc^2^\l^3^/sin(2\q)]^-1/4^
_refine_ls_extinction_method SHELXL
_refine_ls_goodness_of_fit_ref 1.050
_refine_ls_hydrogen_treatment mixed
_refine_ls_matrix_type full
_refine_ls_number_parameters 206
_refine_ls_number_reflns 2762
_refine_ls_number_restraints 0
_refine_ls_restrained_S_all 1.050
_refine_ls_R_factor_all 0.0485
_refine_ls_R_factor_gt 0.0409
_refine_ls_shift/su_max 0.000
_refine_ls_shift/su_mean 0.000
_refine_ls_structure_factor_coef Fsqd
_refine_ls_weighting_details 'calc w=1/[\s^2^(Fo^2^)+(0.0561P)^2^+0.1245P] where P=(Fo^2^+2Fc^2^)/3'
_refine_ls_weighting_scheme calc
_refine_ls_wR_factor_gt 0.1100
_refine_ls_wR_factor_ref 0.1164
_reflns_number_gt 2302
_reflns_number_total 2762
_reflns_threshold_expression >2sigma(I)
_cod_data_source_file jo7b01541_si_002.cif
_cod_data_source_block 20140224
_cod_original_cell_volume 775.65(9)
_cod_database_code 4033063
_chemical_oxdiff_formula C20H20N1O2
_reflns_odcompleteness_completeness 99.53
_reflns_odcompleteness_iscentric 1
_reflns_odcompleteness_theta 66.97
_olex2_refinement_description
;
1. Fixed Uiso
 At 1.2 times of:
  All C(H) groups
 At 1.5 times of:
  All C(H,H,H) groups
2.a Ternary CH refined with riding coordinates:
 C5(H5)
2.b Aromatic/amide H refined with riding coordinates:
 C2(H2), C7(H7), C8(H8), C9(H9), C10(H10), C11(H11), C13(H13), C14(H14),
 C15(H15), C16(H16), C17(H17)
2.c Idealised Me refined as rotating group:
 C18(H18A,H18B,H18C), C19(H19A,H19B,H19C)
;

loop_
_space_group_symop_id
_space_group_symop_operation_xyz
1 'x, y, z'
2 '-x, -y, -z'

loop_
_atom_site_label
_atom_site_type_symbol
_atom_site_fract_x
_atom_site_fract_y
_atom_site_fract_z
_atom_site_U_iso_or_equiv
_atom_site_adp_type
_atom_site_occupancy
_atom_site_symmetry_multiplicity
_atom_site_calc_flag
_atom_site_refinement_flags_posn
O1 O 0.20659(16) 0.93927(13) 1.04683(11) 0.0518(3) Uani 1 1 d .
H1 H 0.145(3) 0.981(3) 1.069(2) 0.087(7) Uiso 1 1 d .
O2 O -0.07934(17) 0.92192(13) 0.80305(11) 0.0524(3) Uani 1 1 d .
N1 N -0.10511(18) 0.69332(15) 0.68267(12) 0.0451(3) Uani 1 1 d .
C1 C -0.0562(2) 0.58525(17) 0.68579(14) 0.0411(3) Uani 1 1 d .
C2 C 0.1042(2) 0.59889(17) 0.80638(15) 0.0437(4) Uani 1 1 d .
H2 H 0.1593 0.5370 0.7967 0.052 Uiso 1 1 calc R
C3 C 0.1719(2) 0.69933(17) 0.92993(15) 0.0412(3) Uani 1 1 d .
C4 C 0.0749(2) 0.79702(17) 0.93999(14) 0.0423(4) Uani 1 1 d .
C5 C 0.0132(2) 0.83187(17) 0.80141(15) 0.0441(4) Uani 1 1 d .
H5 H 0.1225 0.8938 0.7927 0.053 Uiso 1 1 calc R
C6 C -0.1701(2) 0.44140(17) 0.56513(14) 0.0415(3) Uani 1 1 d .
C7 C -0.3306(2) 0.4248(2) 0.45770(16) 0.0525(4) Uani 1 1 d .
H7 H -0.3652 0.5034 0.4623 0.063 Uiso 1 1 calc R
C8 C -0.4389(3) 0.2938(2) 0.34478(18) 0.0633(5) Uani 1 1 d .
H8 H -0.5453 0.2850 0.2738 0.076 Uiso 1 1 calc R
C9 C -0.3908(3) 0.1759(2) 0.33622(18) 0.0629(5) Uani 1 1 d .
H9 H -0.4641 0.0875 0.2599 0.075 Uiso 1 1 calc R
C10 C -0.2333(3) 0.1901(2) 0.44164(18) 0.0617(5) Uani 1 1 d .
H10 H -0.2001 0.1106 0.4367 0.074 Uiso 1 1 calc R
C11 C -0.1237(2) 0.32170(19) 0.55533(17) 0.0522(4) Uani 1 1 d .
H11 H -0.0176 0.3297 0.6260 0.063 Uiso 1 1 calc R
C12 C 0.3309(2) 0.71226(16) 1.05317(15) 0.0432(4) Uani 1 1 d .
C13 C 0.4742(3) 0.6997(3) 1.04026(18) 0.0657(5) Uani 1 1 d .
H13 H 0.4720 0.6873 0.9544 0.079 Uiso 1 1 calc R
C14 C 0.6202(3) 0.7052(3) 1.1524(2) 0.0793(7) Uani 1 1 d .
H14 H 0.7146 0.6958 1.1411 0.095 Uiso 1 1 calc R
C15 C 0.6276(3) 0.7245(2) 1.28027(19) 0.0655(5) Uani 1 1 d .
H15 H 0.7266 0.7286 1.3557 0.079 Uiso 1 1 calc R
C16 C 0.4879(2) 0.7376(2) 1.29554(17) 0.0571(4) Uani 1 1 d .
H16 H 0.4917 0.7502 1.3819 0.069 Uiso 1 1 calc R
C17 C 0.3410(2) 0.73210(19) 1.18385(16) 0.0497(4) Uani 1 1 d .
H17 H 0.2475 0.7418 1.1962 0.060 Uiso 1 1 calc R
C18 C -0.0867(2) 0.71032(19) 0.96652(16) 0.0498(4) Uani 1 1 d .
H18A H -0.0442 0.6826 1.0500 0.075 Uiso 1 1 calc GR
H18B H -0.1758 0.6178 0.8904 0.075 Uiso 1 1 calc GR
H18C H -0.1418 0.7760 0.9758 0.075 Uiso 1 1 calc GR
C19 C -0.1245(3) 0.9768(2) 0.68539(18) 0.0626(5) Uani 1 1 d .
H19A H -0.2073 0.8898 0.6033 0.094 Uiso 1 1 calc GR
H19B H -0.0147 1.0368 0.6798 0.094 Uiso 1 1 calc GR
H19C H -0.1819 1.0407 0.6938 0.094 Uiso 1 1 calc GR

loop_
_atom_site_aniso_label
_atom_site_aniso_U_11
_atom_site_aniso_U_22
_atom_site_aniso_U_33
_atom_site_aniso_U_23
_atom_site_aniso_U_13
_atom_site_aniso_U_12
O1 0.0552(7) 0.0449(6) 0.0407(6) -0.0008(5) 0.0135(5) 0.0216(5)
O2 0.0691(7) 0.0500(6) 0.0425(6) 0.0128(5) 0.0215(5) 0.0365(6)
N1 0.0509(7) 0.0436(7) 0.0358(7) 0.0076(5) 0.0154(6) 0.0229(6)
C1 0.0448(8) 0.0423(8) 0.0352(7) 0.0092(6) 0.0188(6) 0.0196(7)
C2 0.0461(8) 0.0423(8) 0.0408(8) 0.0077(6) 0.0173(7) 0.0226(7)
C3 0.0428(8) 0.0385(7) 0.0386(8) 0.0103(6) 0.0175(6) 0.0170(6)
C4 0.0463(8) 0.0386(8) 0.0345(7) 0.0049(6) 0.0135(6) 0.0192(7)
C5 0.0507(8) 0.0399(8) 0.0394(8) 0.0087(6) 0.0178(7) 0.0225(7)
C6 0.0450(8) 0.0419(8) 0.0346(7) 0.0095(6) 0.0188(6) 0.0171(7)
C7 0.0533(9) 0.0512(9) 0.0427(8) 0.0099(7) 0.0154(7) 0.0225(8)
C8 0.0549(10) 0.0635(11) 0.0421(9) 0.0067(8) 0.0070(8) 0.0176(9)
C9 0.0682(12) 0.0469(10) 0.0429(9) -0.0009(7) 0.0165(8) 0.0105(8)
C10 0.0769(12) 0.0456(9) 0.0522(10) 0.0041(8) 0.0244(9) 0.0270(9)
C11 0.0566(9) 0.0482(9) 0.0425(8) 0.0065(7) 0.0155(7) 0.0247(8)
C12 0.0447(8) 0.0379(7) 0.0393(8) 0.0079(6) 0.0150(6) 0.0173(6)
C13 0.0574(11) 0.0979(15) 0.0440(9) 0.0160(9) 0.0219(8) 0.0409(11)
C14 0.0582(11) 0.127(2) 0.0589(12) 0.0215(12) 0.0226(10) 0.0548(13)
C15 0.0528(10) 0.0803(13) 0.0504(10) 0.0182(9) 0.0104(8) 0.0325(10)
C16 0.0574(10) 0.0629(10) 0.0387(8) 0.0150(7) 0.0163(7) 0.0223(9)
C17 0.0484(9) 0.0535(9) 0.0415(8) 0.0109(7) 0.0176(7) 0.0223(7)
C18 0.0537(9) 0.0523(9) 0.0450(8) 0.0129(7) 0.0230(7) 0.0262(8)
C19 0.0813(13) 0.0577(10) 0.0499(10) 0.0201(8) 0.0225(9) 0.0401(10)

loop_
_atom_type_symbol
_atom_type_description
_atom_type_scat_dispersion_real
_atom_type_scat_dispersion_imag
_atom_type_scat_source
C C 0.0181 0.0091 'International Tables Vol C Tables 4.2.6.8 and 6.1.1.4'
H H 0.0000 0.0000 'International Tables Vol C Tables 4.2.6.8 and 6.1.1.4'
N N 0.0311 0.0180 'International Tables Vol C Tables 4.2.6.8 and 6.1.1.4'
O O 0.0492 0.0322 'International Tables Vol C Tables 4.2.6.8 and 6.1.1.4'

loop_
_geom_angle_atom_site_label_1
_geom_angle_atom_site_label_2
_geom_angle_atom_site_label_3
_geom_angle
C4 O1 H1 106.9(16)
C5 O2 C19 113.00(13)
C1 N1 C5 115.80(13)
N1 C1 C2 121.40(13)
N1 C1 C6 118.26(13)
C2 C1 C6 120.31(13)
C1 C2 H2 119.6
C3 C2 C1 120.88(13)
C3 C2 H2 119.6
C2 C3 C4 117.29(13)
C2 C3 C12 121.62(14)
C12 C3 C4 121.07(12)
O1 C4 C3 107.99(12)
O1 C4 C5 108.72(12)
O1 C4 C18 111.57(12)
C3 C4 C5 104.96(12)
C18 C4 C3 111.44(12)
C18 C4 C5 111.87(13)
O2 C5 N1 109.71(12)
O2 C5 C4 108.09(12)
O2 C5 H5 108.4
N1 C5 C4 113.61(12)
N1 C5 H5 108.4
C4 C5 H5 108.4
C7 C6 C1 119.40(14)
C11 C6 C1 122.69(14)
C11 C6 C7 117.91(14)
C6 C7 H7 119.5
C8 C7 C6 120.99(16)
C8 C7 H7 119.5
C7 C8 H8 119.8
C9 C8 C7 120.47(17)
C9 C8 H8 119.8
C8 C9 H9 120.4
C10 C9 C8 119.29(16)
C10 C9 H9 120.4
C9 C10 H10 119.8
C9 C10 C11 120.49(17)
C11 C10 H10 119.8
C6 C11 C10 120.86(16)
C6 C11 H11 119.6
C10 C11 H11 119.6
C13 C12 C3 120.12(14)
C13 C12 C17 117.35(15)
C17 C12 C3 122.50(14)
C12 C13 H13 119.4
C14 C13 C12 121.21(17)
C14 C13 H13 119.4
C13 C14 H14 119.7
C15 C14 C13 120.62(18)
C15 C14 H14 119.7
C14 C15 H15 120.4
C16 C15 C14 119.19(17)
C16 C15 H15 120.4
C15 C16 H16 119.7
C15 C16 C17 120.60(16)
C17 C16 H16 119.7
C12 C17 H17 119.5
C16 C17 C12 121.02(16)
C16 C17 H17 119.5
C4 C18 H18A 109.5
C4 C18 H18B 109.5
C4 C18 H18C 109.5
H18A C18 H18B 109.5
H18A C18 H18C 109.5
H18B C18 H18C 109.5
O2 C19 H19A 109.5
O2 C19 H19B 109.5
O2 C19 H19C 109.5
H19A C19 H19B 109.5
H19A C19 H19C 109.5
H19B C19 H19C 109.5

loop_
_geom_bond_atom_site_label_1
_geom_bond_atom_site_label_2
_geom_bond_distance
O1 H1 0.88(2)
O1 C4 1.4223(18)
O2 C5 1.4147(17)
O2 C19 1.425(2)
N1 C1 1.2807(19)
N1 C5 1.4526(19)
C1 C2 1.471(2)
C1 C6 1.4931(19)
C2 H2 0.9300
C2 C3 1.340(2)
C3 C4 1.528(2)
C3 C12 1.482(2)
C4 C5 1.531(2)
C4 C18 1.524(2)
C5 H5 0.9800
C6 C7 1.392(2)
C6 C11 1.383(2)
C7 H7 0.9300
C7 C8 1.377(2)
C8 H8 0.9300
C8 C9 1.375(3)
C9 H9 0.9300
C9 C10 1.373(3)
C10 H10 0.9300
C10 C11 1.385(2)
C11 H11 0.9300
C12 C13 1.384(2)
C12 C17 1.392(2)
C13 H13 0.9300
C13 C14 1.379(3)
C14 H14 0.9300
C14 C15 1.371(3)
C15 H15 0.9300
C15 C16 1.366(3)
C16 H16 0.9300
C16 C17 1.381(2)
C17 H17 0.9300
C18 H18A 0.9600
C18 H18B 0.9600
C18 H18C 0.9600
C19 H19A 0.9600
C19 H19B 0.9600
C19 H19C 0.9600

loop_
_geom_hbond_atom_site_label_D
_geom_hbond_atom_site_label_H
_geom_hbond_atom_site_label_A
_geom_hbond_distance_DH
_geom_hbond_distance_HA
_geom_hbond_distance_DA
_geom_hbond_angle_DHA
_geom_hbond_site_symmetry_A
O1 H1 O2 0.88(2) 2.00(2) 2.8207(16) 156(2) 2_577

loop_
_geom_torsion_atom_site_label_1
_geom_torsion_atom_site_label_2
_geom_torsion_atom_site_label_3
_geom_torsion_atom_site_label_4
_geom_torsion
O1 C4 C5 O2 -64.97(16)
O1 C4 C5 N1 173.02(12)
N1 C1 C2 C3 19.5(2)
N1 C1 C6 C7 -3.9(2)
N1 C1 C6 C11 176.56(15)
C1 N1 C5 O2 -164.47(13)
C1 N1 C5 C4 -43.37(19)
C1 C2 C3 C4 0.5(2)
C1 C2 C3 C12 178.68(14)
C1 C6 C7 C8 179.95(16)
C1 C6 C11 C10 179.90(16)
C2 C1 C6 C7 174.17(14)
C2 C1 C6 C11 -5.3(2)
C2 C3 C4 O1 -151.59(14)
C2 C3 C4 C5 -35.74(18)
C2 C3 C4 C18 85.54(17)
C2 C3 C12 C13 37.7(2)
C2 C3 C12 C17 -140.17(17)
C3 C4 C5 O2 179.68(12)
C3 C4 C5 N1 57.67(16)
C3 C12 C13 C14 -177.43(19)
C3 C12 C17 C16 177.41(15)
C4 C3 C12 C13 -144.17(17)
C4 C3 C12 C17 37.9(2)
C5 N1 C1 C2 3.3(2)
C5 N1 C1 C6 -178.63(13)
C6 C1 C2 C3 -158.52(15)
C6 C7 C8 C9 0.3(3)
C7 C6 C11 C10 0.4(3)
C7 C8 C9 C10 0.0(3)
C8 C9 C10 C11 -0.1(3)
C9 C10 C11 C6 -0.1(3)
C11 C6 C7 C8 -0.5(3)
C12 C3 C4 O1 30.23(18)
C12 C3 C4 C5 146.09(14)
C12 C3 C4 C18 -92.64(16)
C12 C13 C14 C15 -0.5(4)
C13 C12 C17 C16 -0.6(3)
C13 C14 C15 C16 0.3(4)
C14 C15 C16 C17 -0.3(3)
C15 C16 C17 C12 0.4(3)
C17 C12 C13 C14 0.6(3)
C18 C4 C5 O2 58.68(15)
C18 C4 C5 N1 -63.32(16)
C19 O2 C5 N1 -62.51(17)
C19 O2 C5 C4 173.11(13)
